data_7104547
loop_
_publ_author_name
'Boyd, Derek R'
'Sharma, Narain D'
'Malone, John F'
'Allen, Christopher C R'

_publ_section_title
;
 New families of enantiopure cyclohexenone cis-diol, o-quinol dimer and
 hydrate metabolites from dioxygenase-catalysed dihydroxylation of
 phenols.
;
_journal_issue 24
_journal_name_full 'Chemical communications (Cambridge, England)'
_journal_page_first 3633
_journal_page_last 3635
_journal_paper_doi 10.1039/b905940g
_journal_volume 34
_journal_year 2009
_chemical_absolute_configuration ad
_chemical_formula_moiety 'C6 H7 I O3'
_chemical_formula_sum 'C6 H7 I O3'
_chemical_formula_weight 254.02
_chemical_melting_point 100
_chemical_name_systematic
;
?
;
_space_group_IT_number 4
_symmetry_cell_setting monoclinic
_symmetry_space_group_name_Hall 'P 2yb'
_symmetry_space_group_name_H-M 'P 1 21 1'
_atom_sites_solution_hydrogens difmap
_atom_sites_solution_primary direct
_atom_sites_solution_secondary difmap
_audit_creation_method SHELXL-97
_cell_angle_alpha 90.00
_cell_angle_beta 100.830(11)
_cell_angle_gamma 90.00
_cell_formula_units_Z 2
_cell_length_a 6.368(5)
_cell_length_b 7.456(6)
_cell_length_c 8.308(6)
_cell_measurement_reflns_used 3461
_cell_measurement_temperature 298(2)
_cell_measurement_theta_max 27.99
_cell_measurement_theta_min 3.70
_cell_volume 387.4(5)
_computing_cell_refinement 'Bruker SMART'
_computing_data_collection 'Bruker SMART'
_computing_data_reduction 'Bruker SAINT'
_computing_molecular_graphics 'Bruker SHELXTL'
_computing_publication_material 'SHELXL-97 (Sheldrick, 1997)'
_computing_structure_refinement 'SHELXL-97 (Sheldrick, 1997)'
_computing_structure_solution 'SHELXS-97 (Sheldrick, 1990)'
_diffrn_ambient_temperature 298(2)
_diffrn_measured_fraction_theta_full 0.914
_diffrn_measured_fraction_theta_max 0.914
_diffrn_measurement_device_type 'Bruker SMART CCD area detector'
_diffrn_measurement_method 'phi and omega scan'
_diffrn_radiation_monochromator graphite
_diffrn_radiation_source 'fine-focus sealed tube'
_diffrn_radiation_type MoK\a
_diffrn_radiation_wavelength 0.71073
_diffrn_reflns_av_R_equivalents 0.0208
_diffrn_reflns_av_sigmaI/netI 0.0239
_diffrn_reflns_limit_h_max 8
_diffrn_reflns_limit_h_min -8
_diffrn_reflns_limit_k_max 9
_diffrn_reflns_limit_k_min -9
_diffrn_reflns_limit_l_max 10
_diffrn_reflns_limit_l_min -10
_diffrn_reflns_number 3863
_diffrn_reflns_theta_full 27.99
_diffrn_reflns_theta_max 27.99
_diffrn_reflns_theta_min 2.50
_exptl_absorpt_coefficient_mu 4.079
_exptl_absorpt_correction_T_max 0.291
_exptl_absorpt_correction_T_min 0.162
_exptl_absorpt_correction_type empirical
_exptl_absorpt_process_details 'Bruker SADABS'
_exptl_crystal_colour colourless
_exptl_crystal_density_diffrn 2.178
_exptl_crystal_density_method 'not measured'
_exptl_crystal_description blocks
_exptl_crystal_F_000 240
_exptl_crystal_size_max 0.60
_exptl_crystal_size_mid 0.40
_exptl_crystal_size_min 0.30
_refine_diff_density_max 0.710
_refine_diff_density_min -0.630
_refine_diff_density_rms 0.117
_refine_ls_abs_structure_details 'Flack H D (1983), Acta Cryst. A39, 876-881'
_refine_ls_abs_structure_Flack 0.01(5)
_refine_ls_extinction_method none
_refine_ls_goodness_of_fit_ref 1.104
_refine_ls_hydrogen_treatment constr
_refine_ls_matrix_type full
_refine_ls_number_parameters 93
_refine_ls_number_reflns 1572
_refine_ls_number_restraints 1
_refine_ls_restrained_S_all 1.104
_refine_ls_R_factor_all 0.0323
_refine_ls_R_factor_gt 0.0319
_refine_ls_shift/su_max 0.000
_refine_ls_shift/su_mean 0.000
_refine_ls_structure_factor_coef Fsqd
_refine_ls_weighting_details 'calc w=1/[\s^2^(Fo^2^)+(0.0687P)^2^+0.1909P] where P=(Fo^2^+2Fc^2^)/3'
_refine_ls_weighting_scheme calc
_refine_ls_wR_factor_gt 0.0901
_refine_ls_wR_factor_ref 0.0907
_reflns_number_gt 1545
_reflns_number_total 1572
_reflns_threshold_expression >2sigma(I)
_cod_data_source_file b905940g.txt
_cod_data_source_block 6fs
_cod_original_sg_symbol_H-M P2(1)
_cod_database_code 7104547

loop_
_symmetry_equiv_pos_as_xyz
'x, y, z'
'-x, y+1/2, -z'

loop_
_atom_site_label
_atom_site_type_symbol
_atom_site_fract_x
_atom_site_fract_y
_atom_site_fract_z
_atom_site_U_iso_or_equiv
_atom_site_adp_type
_atom_site_occupancy
_atom_site_symmetry_multiplicity
_atom_site_calc_flag
_atom_site_refinement_flags
_atom_site_disorder_assembly
_atom_site_disorder_group
C1 C 0.1193(7) 0.244(2) 0.8050(6) 0.0332(9) Uani 1 1 d . . .
O1 O -0.0041(7) 0.2890(6) 0.8961(5) 0.0424(14) Uani 1 1 d . . .
C2 C 0.0566(8) 0.2608(15) 0.6262(6) 0.0360(11) Uani 1 1 d . . .
H2 H -0.0779 0.3060 0.5819 0.043 Uiso 1 1 calc R . .
C3 C 0.1883(8) 0.2128(6) 0.5250(6) 0.0284(12) Uani 1 1 d . . .
I3 I 0.09334(4) 0.24920(12) 0.27105(3) 0.03585(15) Uani 1 1 d . . .
C4 C 0.4020(8) 0.1183(8) 0.5840(7) 0.0321(11) Uani 1 1 d . . .
H4 H 0.3769 -0.0112 0.5868 0.039 Uiso 1 1 calc R . .
O4 O 0.5559(6) 0.1524(6) 0.4829(5) 0.0410(10) Uani 1 1 d . . .
H4A H 0.5591 0.0674 0.4208 0.061 Uiso 1 1 calc R . .
C5 C 0.4979(9) 0.1831(9) 0.7593(8) 0.0310(12) Uani 1 1 d . . .
H5 H 0.6257 0.1118 0.8014 0.037 Uiso 1 1 calc R . .
O5 O 0.5569(8) 0.3666(8) 0.7592(7) 0.0374(11) Uani 1 1 d . . .
H5A H 0.6867 0.3758 0.7889 0.056 Uiso 1 1 calc R . .
C6 C 0.3342(9) 0.1557(9) 0.8725(7) 0.0365(13) Uani 1 1 d . . .
H6A H 0.3126 0.0283 0.8861 0.044 Uiso 1 1 calc R . .
H6B H 0.3915 0.2057 0.9796 0.044 Uiso 1 1 calc R . .

loop_
_atom_site_aniso_label
_atom_site_aniso_U_11
_atom_site_aniso_U_22
_atom_site_aniso_U_33
_atom_site_aniso_U_23
_atom_site_aniso_U_13
_atom_site_aniso_U_12
C1 0.0266(18) 0.042(3) 0.0306(18) 0.003(7) 0.0029(14) 0.002(5)
O1 0.0353(19) 0.059(4) 0.0331(18) 0.0021(18) 0.0061(15) 0.0032(18)
C2 0.0269(19) 0.048(3) 0.031(2) 0.008(4) -0.0013(15) 0.001(3)
C3 0.027(2) 0.028(4) 0.028(2) 0.0018(17) -0.0006(16) -0.0024(18)
I3 0.0417(2) 0.0375(2) 0.02644(19) 0.0004(2) 0.00176(12) 0.00522(19)
C4 0.029(2) 0.031(2) 0.036(3) -0.001(2) 0.004(2) 0.002(2)
O4 0.0327(19) 0.053(3) 0.039(2) -0.0131(19) 0.0110(18) 0.0010(18)
C5 0.027(3) 0.034(3) 0.030(3) 0.004(2) -0.002(2) 0.003(2)
O5 0.030(2) 0.036(3) 0.044(3) -0.0037(19) 0.0028(18) -0.0060(19)
C6 0.033(3) 0.045(3) 0.029(3) 0.012(2) 0.000(2) 0.000(2)

loop_
_atom_type_symbol
_atom_type_description
_atom_type_scat_dispersion_real
_atom_type_scat_dispersion_imag
_atom_type_scat_source
C C 0.0033 0.0016 'International Tables Vol C Tables 4.2.6.8 and 6.1.1.4'
H H 0.0000 0.0000 'International Tables Vol C Tables 4.2.6.8 and 6.1.1.4'
O O 0.0106 0.0060 'International Tables Vol C Tables 4.2.6.8 and 6.1.1.4'
I I -0.4742 1.8119 'International Tables Vol C Tables 4.2.6.8 and 6.1.1.4'

loop_
_geom_angle_atom_site_label_1
_geom_angle_atom_site_label_2
_geom_angle_atom_site_label_3
_geom_angle
_geom_angle_site_symmetry_1
_geom_angle_site_symmetry_3
_geom_angle_publ_flag
O1 C1 C2 120.9(6) . . ?
O1 C1 C6 121.4(5) . . ?
C2 C1 C6 117.5(6) . . ?
C3 C2 C1 121.8(6) . . ?
C2 C3 C4 123.0(5) . . ?
C2 C3 I3 119.9(4) . . ?
C4 C3 I3 116.9(4) . . ?
O4 C4 C3 113.4(5) . . ?
O4 C4 C5 107.7(4) . . ?
C3 C4 C5 109.1(4) . . ?
O5 C5 C6 109.7(5) . . ?
O5 C5 C4 111.0(5) . . ?
C6 C5 C4 109.9(5) . . ?
C1 C6 C5 112.4(5) . . ?

loop_
_geom_bond_atom_site_label_1
_geom_bond_atom_site_label_2
_geom_bond_distance
_geom_bond_site_symmetry_2
_geom_bond_publ_flag
C1 O1 1.235(8) . ?
C1 C2 1.469(7) . ?
C1 C6 1.527(9) . ?
C2 C3 1.343(8) . ?
C3 C4 1.529(7) . ?
C3 I3 2.100(5) . ?
C4 O4 1.428(7) . ?
C4 C5 1.547(8) . ?
C5 O5 1.419(9) . ?
C5 C6 1.543(8) . ?

loop_
_geom_torsion_atom_site_label_1
_geom_torsion_atom_site_label_2
_geom_torsion_atom_site_label_3
_geom_torsion_atom_site_label_4
_geom_torsion
_geom_torsion_site_symmetry_1
_geom_torsion_site_symmetry_2
_geom_torsion_site_symmetry_3
_geom_torsion_site_symmetry_4
_geom_torsion_publ_flag
O1 C1 C2 C3 180.0(10) . . . . ?
C6 C1 C2 C3 -4.7(16) . . . . ?
C1 C2 C3 C4 6.9(13) . . . . ?
C1 C2 C3 I3 -177.7(8) . . . . ?
C2 C3 C4 O4 -152.5(6) . . . . ?
I3 C3 C4 O4 32.1(6) . . . . ?
C2 C3 C4 C5 -32.4(8) . . . . ?
I3 C3 C4 C5 152.2(4) . . . . ?
O4 C4 C5 O5 56.4(6) . . . . ?
C3 C4 C5 O5 -67.2(6) . . . . ?
O4 C4 C5 C6 177.9(5) . . . . ?
C3 C4 C5 C6 54.3(6) . . . . ?
O1 C1 C6 C5 -155.7(10) . . . . ?
C2 C1 C6 C5 28.9(13) . . . . ?
O5 C5 C6 C1 68.1(9) . . . . ?
C4 C5 C6 C1 -54.2(9) . . . . ?

loop_
_cod_related_entry_id
_cod_related_entry_database
_cod_related_entry_code
1 ChemSpider 30653128
